data_2223149
loop_
_publ_author_name
'Guo, Zhenghua'
'Li, Lianzhi'
'Wang, Chengyuan'
'Xu, Tao'
'Li, Jinghong'

_publ_section_title (Methoxo-\k<i>O</i>)oxidobis(quinolin-8-olato-\k^2^<i>N</i>,<i>O</i>)vanadium(V)
_journal_coeditor_code LH2870
_journal_issue 9
_journal_name_full 'Acta Crystallographica Section E'
_journal_page_first m1075
_journal_paper_doi 10.1107/S1600536809031560
_journal_volume 65
_journal_year 2009
_chemical_formula_iupac '[V (C9 H6 N O)2 (CH3 O) O]'
_chemical_formula_moiety 'C19 H15 N2 O4 V'
_chemical_formula_sum 'C19 H15 N2 O4 V'
_chemical_formula_weight 386.27
_chemical_name_systematic (Methoxo-\k<i>O</i>)oxidobis(quinolin-8-olato-\k^2^<i>N</i>,<i>O</i>)vanadium(V)
_space_group_IT_number 14
_symmetry_cell_setting monoclinic
_symmetry_space_group_name_Hall '-P 2ybc'
_symmetry_space_group_name_H-M 'P 1 21/c 1'
_atom_sites_solution_hydrogens geom
_atom_sites_solution_primary direct
_atom_sites_solution_secondary difmap
_audit_creation_method SHELXL-97
_cell_angle_alpha 90.00
_cell_angle_beta 110.5600(10)
_cell_angle_gamma 90.00
_cell_formula_units_Z 4
_cell_length_a 14.0405(16)
_cell_length_b 8.00190(10)
_cell_length_c 15.5920(18)
_cell_measurement_reflns_used 1311
_cell_measurement_temperature 298(2)
_cell_measurement_theta_max 25.30
_cell_measurement_theta_min 2.67
_cell_volume 1640.2(3)
_computing_cell_refinement 'SAINT (Siemens, 1996)'
_computing_data_collection 'SMART (Siemens, 1996)'
_computing_data_reduction 'SAINT (Siemens, 1996)'
_computing_molecular_graphics 'PLATON (Spek, 2009)'
_computing_publication_material 'SHELXTL (Sheldrick, 2008)'
_computing_structure_refinement 'SHELXL97 (Sheldrick, 2008)'
_computing_structure_solution 'SHELXS97 (Sheldrick, 2008)'
_diffrn_ambient_temperature 298(2)
_diffrn_measured_fraction_theta_full 0.997
_diffrn_measured_fraction_theta_max 0.997
_diffrn_measurement_device_type 'Bruker SMART 1000 CCD area-detector'
_diffrn_measurement_method '\f and \w'
_diffrn_radiation_monochromator graphite
_diffrn_radiation_source 'fine-focus sealed tube'
_diffrn_radiation_type MoK\a
_diffrn_radiation_wavelength 0.71073
_diffrn_reflns_av_R_equivalents 0.1023
_diffrn_reflns_av_sigmaI/netI 0.1253
_diffrn_reflns_limit_h_max 16
_diffrn_reflns_limit_h_min -16
_diffrn_reflns_limit_k_max 6
_diffrn_reflns_limit_k_min -9
_diffrn_reflns_limit_l_max 18
_diffrn_reflns_limit_l_min -18
_diffrn_reflns_number 7660
_diffrn_reflns_theta_full 25.01
_diffrn_reflns_theta_max 25.01
_diffrn_reflns_theta_min 1.55
_exptl_absorpt_coefficient_mu 0.633
_exptl_absorpt_correction_T_max 0.9000
_exptl_absorpt_correction_T_min 0.7680
_exptl_absorpt_correction_type multi-scan
_exptl_absorpt_process_details '(SADABS; Sheldrick, 1996)'
_exptl_crystal_colour brown
_exptl_crystal_density_diffrn 1.564
_exptl_crystal_density_method 'not measured'
_exptl_crystal_description needle
_exptl_crystal_F_000 792
_exptl_crystal_size_max 0.44
_exptl_crystal_size_mid 0.18
_exptl_crystal_size_min 0.17
_refine_diff_density_max 0.811
_refine_diff_density_min -0.687
_refine_ls_extinction_method none
_refine_ls_goodness_of_fit_ref 0.996
_refine_ls_hydrogen_treatment constr
_refine_ls_matrix_type full
_refine_ls_number_parameters 235
_refine_ls_number_reflns 2893
_refine_ls_number_restraints 0
_refine_ls_restrained_S_all 0.996
_refine_ls_R_factor_all 0.1572
_refine_ls_R_factor_gt 0.0724
_refine_ls_shift/su_max 0.000
_refine_ls_shift/su_mean 0.000
_refine_ls_structure_factor_coef Fsqd
_refine_ls_weighting_details 'calc w=1/[\s^2^(Fo^2^)+(0.1126P)^2^] where P=(Fo^2^+2Fc^2^)/3'
_refine_ls_weighting_scheme calc
_refine_ls_wR_factor_gt 0.1736
_refine_ls_wR_factor_ref 0.2303
_reflns_number_gt 1378
_reflns_number_total 2893
_reflns_threshold_expression I>2\s(I)
_cod_data_source_file lh2870.cif
_cod_data_source_block I
_cod_depositor_comments
;
The following automatic conversions were performed:
'_symmetry_cell_setting' value 'Monoclinic' changed to 'monoclinic'
according to '/home/saulius/struct/CIF-dictionaries/cif_core.dic'
dictionary named 'cif_core.dic' version 2.4.1 from 2010-06-29.

Automatic conversion script
Id: cif_fix_enum 1527 2010-12-29 10:47:43Z saulius 

The following automatic conversions were performed:

'_symmetry_cell_setting' value 'Monoclinic' changed to 'monoclinic'
according to /home/saulius/struct/CIF-dictionaries/cif_core.dic
dictionary named 'cif_core.dic' version 2.4.1 from 2010-06-29.

Automatic conversion script
Id: cif_fix_values 1715 2011-07-08 13:25:40Z adriana 
;
_cod_original_sg_symbol_H-M 'P 21/c'
_cod_database_code 2223149
_cod_database_fobs_code 2223149

loop_
_symmetry_equiv_pos_as_xyz
'x, y, z'
'-x, y+1/2, -z+1/2'
'-x, -y, -z'
'x, -y-1/2, z-1/2'

loop_
_atom_site_type_symbol
_atom_site_label
_atom_site_fract_x
_atom_site_fract_y
_atom_site_fract_z
_atom_site_U_iso_or_equiv
_atom_site_adp_type
_atom_site_calc_flag
_atom_site_refinement_flags
_atom_site_occupancy
_atom_site_disorder_assembly
_atom_site_disorder_group
V V1 0.26796(9) 0.67329(14) 0.24257(8) 0.0458(5) Uani d . 1 . .
N N1 0.3527(4) 0.4493(6) 0.3065(4) 0.0403(13) Uani d . 1 . .
N N2 0.1379(4) 0.4855(6) 0.1896(4) 0.0446(14) Uani d . 1 . .
O O1 0.2435(3) 0.6607(6) 0.3552(3) 0.0536(13) Uani d . 1 . .
O O2 0.2803(3) 0.5922(6) 0.1345(3) 0.0479(12) Uani d . 1 . .
O O3 0.1746(3) 0.8276(6) 0.2010(4) 0.0592(14) Uani d . 1 . .
O O4 0.3700(3) 0.7827(5) 0.2732(3) 0.0522(13) Uani d . 1 . .
C C1 0.4069(5) 0.3432(8) 0.2784(5) 0.0504(18) Uani d . 1 . .
H H1 0.4035 0.3502 0.2178 0.060 Uiso calc R 1 . .
C C2 0.4686(5) 0.2221(9) 0.3334(6) 0.059(2) Uani d . 1 . .
H H2 0.5043 0.1480 0.3100 0.071 Uiso calc R 1 . .
C C3 0.4762(5) 0.2133(8) 0.4233(6) 0.058(2) Uani d . 1 . .
H H3 0.5189 0.1345 0.4618 0.069 Uiso calc R 1 . .
C C4 0.4199(5) 0.3227(8) 0.4578(5) 0.0426(16) Uani d . 1 . .
C C5 0.3577(5) 0.4370(7) 0.3952(4) 0.0370(15) Uani d . 1 . .
C C6 0.2987(5) 0.5570(8) 0.4210(5) 0.0427(17) Uani d . 1 . .
C C7 0.3040(5) 0.5595(9) 0.5099(4) 0.0522(19) Uani d . 1 . .
H H7 0.2661 0.6366 0.5292 0.063 Uiso calc R 1 . .
C C8 0.3665(6) 0.4458(10) 0.5716(5) 0.060(2) Uani d . 1 . .
H H8 0.3695 0.4498 0.6321 0.072 Uiso calc R 1 . .
C C9 0.4238(5) 0.3288(9) 0.5485(5) 0.056(2) Uani d . 1 . .
H H9 0.4646 0.2549 0.5921 0.067 Uiso calc R 1 . .
C C10 0.0644(5) 0.4382(8) 0.2193(6) 0.061(2) Uani d . 1 . .
H H10 0.0650 0.4782 0.2755 0.073 Uiso calc R 1 . .
C C11 -0.0131(6) 0.3317(10) 0.1701(8) 0.078(3) Uani d . 1 . .
H H11 -0.0625 0.3005 0.1940 0.094 Uiso calc R 1 . .
C C12 -0.0177(6) 0.2729(10) 0.0881(8) 0.081(3) Uani d . 1 . .
H H12 -0.0704 0.2023 0.0550 0.097 Uiso calc R 1 . .
C C13 0.0588(6) 0.3196(9) 0.0526(6) 0.061(2) Uani d . 1 . .
C C14 0.1326(5) 0.4281(8) 0.1072(5) 0.0467(18) Uani d . 1 . .
C C15 0.2132(5) 0.4850(8) 0.0794(5) 0.0440(17) Uani d . 1 . .
C C16 0.2162(6) 0.4307(9) -0.0033(5) 0.058(2) Uani d . 1 . .
H H16 0.2679 0.4669 -0.0232 0.070 Uiso calc R 1 . .
C C17 0.1425(8) 0.3222(11) -0.0570(6) 0.078(3) Uani d . 1 . .
H H17 0.1458 0.2859 -0.1125 0.094 Uiso calc R 1 . .
C C18 0.0657(7) 0.2675(9) -0.0307(7) 0.076(3) Uani d . 1 . .
H H18 0.0172 0.1948 -0.0683 0.092 Uiso calc R 1 . .
C C19 0.1912(6) 1.0013(10) 0.2138(7) 0.088(3) Uani d . 1 . .
H H19A 0.1692 1.0385 0.2623 0.132 Uiso calc R 1 . .
H H19B 0.1534 1.0588 0.1582 0.132 Uiso calc R 1 . .
H H19C 0.2624 1.0246 0.2295 0.132 Uiso calc R 1 . .

loop_
_atom_site_aniso_label
_atom_site_aniso_U_11
_atom_site_aniso_U_22
_atom_site_aniso_U_33
_atom_site_aniso_U_12
_atom_site_aniso_U_13
_atom_site_aniso_U_23
V1 0.0373(7) 0.0496(8) 0.0487(8) 0.0070(6) 0.0128(6) 0.0060(6)
N1 0.031(3) 0.048(3) 0.045(4) 0.007(3) 0.017(3) 0.002(3)
N2 0.034(3) 0.044(3) 0.057(4) 0.010(3) 0.018(3) 0.014(3)
O1 0.046(3) 0.060(3) 0.056(3) 0.021(2) 0.020(3) 0.007(3)
O2 0.035(3) 0.058(3) 0.050(3) -0.002(2) 0.015(2) 0.008(2)
O3 0.044(3) 0.060(3) 0.072(4) 0.012(2) 0.018(3) 0.014(3)
O4 0.041(3) 0.050(3) 0.061(3) -0.003(2) 0.012(3) 0.004(2)
C1 0.051(4) 0.051(4) 0.055(5) 0.012(4) 0.027(4) -0.001(4)
C2 0.047(5) 0.054(5) 0.086(7) 0.013(4) 0.036(5) -0.001(4)
C3 0.042(4) 0.045(4) 0.081(6) 0.009(3) 0.016(4) 0.013(4)
C4 0.033(4) 0.045(4) 0.048(5) 0.001(3) 0.010(3) 0.012(4)
C5 0.027(3) 0.042(4) 0.043(4) 0.000(3) 0.013(3) 0.006(3)
C6 0.028(4) 0.049(4) 0.048(5) -0.001(3) 0.009(3) -0.002(4)
C7 0.049(5) 0.077(5) 0.034(4) 0.002(4) 0.019(4) -0.005(4)
C8 0.059(5) 0.084(6) 0.035(4) -0.012(5) 0.014(4) 0.001(4)
C9 0.038(4) 0.068(5) 0.052(5) 0.002(4) 0.006(4) 0.024(4)
C10 0.040(4) 0.055(5) 0.098(7) 0.010(4) 0.037(5) 0.013(5)
C11 0.043(5) 0.059(6) 0.139(10) 0.002(4) 0.039(6) 0.019(6)
C12 0.033(5) 0.050(5) 0.135(10) 0.000(4) -0.002(6) 0.018(6)
C13 0.046(5) 0.053(5) 0.064(6) 0.004(4) -0.006(4) 0.004(4)
C14 0.039(4) 0.036(4) 0.057(5) 0.009(3) 0.006(4) 0.010(4)
C15 0.032(4) 0.044(4) 0.048(5) 0.009(3) 0.004(4) 0.010(4)
C16 0.056(5) 0.070(5) 0.047(5) 0.018(4) 0.017(4) -0.002(4)
C17 0.089(7) 0.069(6) 0.059(6) 0.013(5) 0.004(6) -0.018(5)
C18 0.071(6) 0.043(5) 0.077(7) 0.002(4) -0.022(5) 0.001(5)
C19 0.061(6) 0.072(6) 0.135(9) 0.015(5) 0.040(6) 0.016(6)
C19 0.061(6) 0.072(6) 0.135(9) 0.015(5) 0.040(6) 0.016(6)

loop_
_atom_type_symbol
_atom_type_description
_atom_type_scat_dispersion_real
_atom_type_scat_dispersion_imag
_atom_type_scat_source
C C 0.0033 0.0016 'International Tables Vol C Tables 4.2.6.8 and 6.1.1.4'
H H 0.0000 0.0000 'International Tables Vol C Tables 4.2.6.8 and 6.1.1.4'
O O 0.0106 0.0060 'International Tables Vol C Tables 4.2.6.8 and 6.1.1.4'
N N 0.0061 0.0033 'International Tables Vol C Tables 4.2.6.8 and 6.1.1.4'
V V 0.3005 0.5294 'International Tables Vol C Tables 4.2.6.8 and 6.1.1.4'

loop_
_geom_angle_atom_site_label_1
_geom_angle_atom_site_label_2
_geom_angle_atom_site_label_3
_geom_angle_site_symmetry_1
_geom_angle_site_symmetry_3
_geom_angle
_geom_angle_publ_flag
O4 V1 O3 . . 101.5(2) ?
O4 V1 O2 . . 95.9(2) ?
O3 V1 O2 . . 101.9(2) y
O4 V1 O1 . . 100.7(2) ?
O3 V1 O1 . . 91.4(2) y
O2 V1 O1 . . 156.3(2) y
O4 V1 N1 . . 91.5(2) ?
O3 V1 N1 . . 164.3(2) y
O2 V1 N1 . . 85.35(19) y
O1 V1 N1 . . 77.40(19) y
O4 V1 N2 . . 170.1(2) y
O3 V1 N2 . . 86.0(2) ?
O2 V1 N2 . . 76.2(2) ?
O1 V1 N2 . . 85.3(2) ?
N1 V1 N2 . . 82.15(19) ?
C1 N1 C5 . . 117.5(6) ?
C1 N1 V1 . . 131.5(5) ?
C5 N1 V1 . . 110.4(4) ?
C10 N2 C14 . . 116.6(6) ?
C10 N2 V1 . . 133.1(5) ?
C14 N2 V1 . . 109.9(4) ?
C6 O1 V1 . . 119.8(4) ?
C15 O2 V1 . . 122.2(4) ?
C19 O3 V1 . . 125.2(5) ?
N1 C1 C2 . . 123.9(7) ?
N1 C1 H1 . . 118.1 ?
C2 C1 H1 . . 118.1 ?
C3 C2 C1 . . 118.6(6) ?
C3 C2 H2 . . 120.7 ?
C1 C2 H2 . . 120.7 ?
C2 C3 C4 . . 120.5(7) ?
C2 C3 H3 . . 119.7 ?
C4 C3 H3 . . 119.7 ?
C9 C4 C5 . . 118.5(6) ?
C9 C4 C3 . . 125.5(7) ?
C5 C4 C3 . . 115.9(6) ?
N1 C5 C4 . . 123.6(6) ?
N1 C5 C6 . . 114.3(6) ?
C4 C5 C6 . . 122.0(6) ?
O1 C6 C7 . . 125.6(6) ?
O1 C6 C5 . . 116.3(6) ?
C7 C6 C5 . . 118.1(6) ?
C6 C7 C8 . . 119.4(7) ?
C6 C7 H7 . . 120.3 ?
C8 C7 H7 . . 120.3 ?
C9 C8 C7 . . 123.7(7) ?
C9 C8 H8 . . 118.1 ?
C7 C8 H8 . . 118.1 ?
C8 C9 C4 . . 118.3(7) ?
C8 C9 H9 . . 120.8 ?
C4 C9 H9 . . 120.8 ?
N2 C10 C11 . . 122.6(8) ?
N2 C10 H10 . . 118.7 ?
C11 C10 H10 . . 118.7 ?
C12 C11 C10 . . 120.8(8) ?
C12 C11 H11 . . 119.6 ?
C10 C11 H11 . . 119.6 ?
C11 C12 C13 . . 119.2(8) ?
C11 C12 H12 . . 120.4 ?
C13 C12 H12 . . 120.4 ?
C14 C13 C18 . . 118.4(8) ?
C14 C13 C12 . . 115.4(8) ?
C18 C13 C12 . . 126.2(9) ?
N2 C14 C13 . . 125.4(7) ?
N2 C14 C15 . . 113.6(6) ?
C13 C14 C15 . . 121.0(8) ?
O2 C15 C16 . . 123.9(6) ?
O2 C15 C14 . . 117.8(6) ?
C16 C15 C14 . . 118.3(7) ?
C15 C16 C17 . . 120.1(8) ?
C15 C16 H16 . . 119.9 ?
C17 C16 H16 . . 119.9 ?
C18 C17 C16 . . 121.7(8) ?
C18 C17 H17 . . 119.1 ?
C16 C17 H17 . . 119.1 ?
C17 C18 C13 . . 120.4(8) ?
C17 C18 H18 . . 119.8 ?
C13 C18 H18 . . 119.8 ?
O3 C19 H19A . . 109.5 ?
O3 C19 H19B . . 109.5 ?
H19A C19 H19B . . 109.5 ?
O3 C19 H19C . . 109.5 ?
H19A C19 H19C . . 109.5 ?
H19B C19 H19C . . 109.5 ?

loop_
_geom_bond_atom_site_label_1
_geom_bond_atom_site_label_2
_geom_bond_site_symmetry_2
_geom_bond_distance
_geom_bond_publ_flag
V1 O4 . 1.602(4) ?
V1 O3 . 1.752(5) ?
V1 O2 . 1.870(5) ?
V1 O1 . 1.907(5) ?
V1 N1 . 2.188(5) ?
V1 N2 . 2.284(6) ?
N1 C1 . 1.314(7) ?
N1 C5 . 1.364(7) ?
N2 C10 . 1.326(8) ?
N2 C14 . 1.342(8) ?
O1 C6 . 1.335(7) ?
O2 C15 . 1.339(8) ?
O3 C19 . 1.412(9) ?
C1 C2 . 1.380(9) ?
C1 H1 . 0.9300 ?
C2 C3 . 1.369(10) ?
C2 H2 . 0.9300 ?
C3 C4 . 1.408(9) ?
C3 H3 . 0.9300 ?
C4 C9 . 1.397(9) ?
C4 C5 . 1.397(8) ?
C5 C6 . 1.416(8) ?
C6 C7 . 1.362(8) ?
C7 C8 . 1.390(9) ?
C7 H7 . 0.9300 ?
C8 C9 . 1.363(9) ?
C8 H8 . 0.9300 ?
C9 H9 . 0.9300 ?
C10 C11 . 1.383(11) ?
C10 H10 . 0.9300 ?
C11 C12 . 1.341(12) ?
C11 H11 . 0.9300 ?
C12 C13 . 1.421(12) ?
C12 H12 . 0.9300 ?
C13 C14 . 1.390(10) ?
C13 C18 . 1.400(12) ?
C14 C15 . 1.422(9) ?
C15 C16 . 1.375(9) ?
C16 C17 . 1.385(11) ?
C16 H16 . 0.9300 ?
C17 C18 . 1.353(12) ?
C17 H17 . 0.9300 ?
C18 H18 . 0.9300 ?
C19 H19A . 0.9600 ?
C19 H19B . 0.9600 ?
C19 H19C . 0.9600 ?

loop_
_geom_hbond_atom_site_label_D
_geom_hbond_atom_site_label_H
_geom_hbond_atom_site_label_A
_geom_hbond_site_symmetry_A
_geom_hbond_distance_DH
_geom_hbond_distance_HA
_geom_hbond_distance_DA
_geom_hbond_angle_DHA
C9 H9 O4 3_666 0.93 2.54 3.355(8) 145.8
C19 H19B Cg 1_565 0.96 2.84 3.520(9) 128

loop_
_geom_torsion_atom_site_label_1
_geom_torsion_atom_site_label_2
_geom_torsion_atom_site_label_3
_geom_torsion_atom_site_label_4
_geom_torsion_site_symmetry_1
_geom_torsion_site_symmetry_2
_geom_torsion_site_symmetry_3
_geom_torsion_site_symmetry_4
_geom_torsion
_geom_torsion_publ_flag
O4 V1 N1 C1 . . . . -80.2(6) ?
O3 V1 N1 C1 . . . . 133.7(9) ?
O2 V1 N1 C1 . . . . 15.5(6) ?
O1 V1 N1 C1 . . . . 179.1(6) ?
N2 V1 N1 C1 . . . . 92.2(6) ?
O4 V1 N1 C5 . . . . 90.4(4) ?
O3 V1 N1 C5 . . . . -55.8(10) ?
O2 V1 N1 C5 . . . . -173.9(4) ?
O1 V1 N1 C5 . . . . -10.3(4) ?
N2 V1 N1 C5 . . . . -97.2(4) ?
O3 V1 N2 C10 . . . . -74.5(6) ?
O2 V1 N2 C10 . . . . -177.7(6) ?
O1 V1 N2 C10 . . . . 17.3(6) ?
N1 V1 N2 C10 . . . . 95.2(6) ?
O3 V1 N2 C14 . . . . 97.8(4) ?
O2 V1 N2 C14 . . . . -5.4(4) ?
O1 V1 N2 C14 . . . . -170.4(4) ?
N1 V1 N2 C14 . . . . -92.5(4) ?
O4 V1 O1 C6 . . . . -76.6(5) ?
O3 V1 O1 C6 . . . . -178.6(5) ?
O2 V1 O1 C6 . . . . 56.9(7) ?
N1 V1 O1 C6 . . . . 12.6(4) ?
N2 V1 O1 C6 . . . . 95.6(5) ?
O4 V1 O2 C15 . . . . 178.2(5) ?
O3 V1 O2 C15 . . . . -78.7(5) ?
O1 V1 O2 C15 . . . . 44.0(7) ?
N1 V1 O2 C15 . . . . 87.2(5) ?
N2 V1 O2 C15 . . . . 4.1(4) ?
O4 V1 O3 C19 . . . . -12.4(7) ?
O2 V1 O3 C19 . . . . -111.0(6) ?
O1 V1 O3 C19 . . . . 88.8(6) ?
N1 V1 O3 C19 . . . . 132.9(8) ?
N2 V1 O3 C19 . . . . 174.0(6) ?
C5 N1 C1 C2 . . . . -0.5(10) ?
V1 N1 C1 C2 . . . . 169.5(5) ?
N1 C1 C2 C3 . . . . -1.6(11) ?
C1 C2 C3 C4 . . . . 1.8(11) ?
C2 C3 C4 C9 . . . . -177.9(7) ?
C2 C3 C4 C5 . . . . 0.0(9) ?
C1 N1 C5 C4 . . . . 2.5(9) ?
V1 N1 C5 C4 . . . . -169.6(5) ?
C1 N1 C5 C6 . . . . 179.0(6) ?
V1 N1 C5 C6 . . . . 6.9(6) ?
C9 C4 C5 N1 . . . . 175.8(6) ?
C3 C4 C5 N1 . . . . -2.3(9) ?
C9 C4 C5 C6 . . . . -0.4(9) ?
C3 C4 C5 C6 . . . . -178.5(6) ?
V1 O1 C6 C7 . . . . 165.8(5) ?
V1 O1 C6 C5 . . . . -12.9(7) ?
N1 C5 C6 O1 . . . . 2.5(8) ?
C4 C5 C6 O1 . . . . 179.1(5) ?
N1 C5 C6 C7 . . . . -176.3(6) ?
C4 C5 C6 C7 . . . . 0.3(9) ?
O1 C6 C7 C8 . . . . -178.6(6) ?
C5 C6 C7 C8 . . . . 0.1(10) ?
C6 C7 C8 C9 . . . . -0.3(11) ?
C7 C8 C9 C4 . . . . 0.2(11) ?
C5 C4 C9 C8 . . . . 0.2(10) ?
C3 C4 C9 C8 . . . . 178.1(6) ?
C14 N2 C10 C11 . . . . 1.6(10) ?
V1 N2 C10 C11 . . . . 173.5(5) ?
N2 C10 C11 C12 . . . . -1.0(12) ?
C10 C11 C12 C13 . . . . 0.8(12) ?
C11 C12 C13 C14 . . . . -1.3(11) ?
C11 C12 C13 C18 . . . . 179.0(8) ?
C10 N2 C14 C13 . . . . -2.3(9) ?
V1 N2 C14 C13 . . . . -176.0(5) ?
C10 N2 C14 C15 . . . . 179.5(5) ?
V1 N2 C14 C15 . . . . 5.8(6) ?
C18 C13 C14 N2 . . . . -178.1(6) ?
C12 C13 C14 N2 . . . . 2.1(10) ?
C18 C13 C14 C15 . . . . 0.0(10) ?
C12 C13 C14 C15 . . . . -179.8(6) ?
V1 O2 C15 C16 . . . . 175.9(5) ?
V1 O2 C15 C14 . . . . -2.3(8) ?
N2 C14 C15 O2 . . . . -3.1(8) ?
C13 C14 C15 O2 . . . . 178.6(6) ?
N2 C14 C15 C16 . . . . 178.6(6) ?
C13 C14 C15 C16 . . . . 0.3(10) ?
O2 C15 C16 C17 . . . . -178.7(6) ?
C14 C15 C16 C17 . . . . -0.5(10) ?
C15 C16 C17 C18 . . . . 0.4(12) ?
C16 C17 C18 C13 . . . . -0.1(13) ?
C14 C13 C18 C17 . . . . -0.1(11) ?
C12 C13 C18 C17 . . . . 179.6(8) ?
